data_7029473
loop_
_publ_author_name
'Sasmal, Ashok'
'Bauz\'a, Antonio'
'Frontera, Antonio'
'Rizzoli, Corrado'
'Desplanches, C\'edric'
'Charbonni\`ere, Lo\"ic J'
'Mitra, Samiran'

_publ_section_title
;
 Relevant and unprecedented C-H/\s supramolecular interactions involving
 \s-aromatic M2X2 cores.
;
_journal_issue 16
_journal_name_full 'Dalton transactions (Cambridge, England : 2003)'
_journal_page_first 6195
_journal_page_last 6211
_journal_paper_doi 10.1039/c3dt52162a
_journal_volume 43
_journal_year 2014
_chemical_formula_moiety 'C15 H14 Cu I N6 O2'
_chemical_formula_sum 'C15 H14 Cu I N6 O2'
_chemical_formula_weight 500.76
_space_group_IT_number 2
_symmetry_cell_setting triclinic
_symmetry_space_group_name_Hall '-P 1'
_symmetry_space_group_name_H-M 'P -1'
_atom_sites_solution_hydrogens geom
_atom_sites_solution_primary direct
_atom_sites_solution_secondary difmap
_cell_angle_alpha 101.924(3)
_cell_angle_beta 97.576(2)
_cell_angle_gamma 115.951(3)
_cell_formula_units_Z 2
_cell_length_a 9.7653(8)
_cell_length_b 10.1887(11)
_cell_length_c 10.3492(12)
_cell_measurement_reflns_used 48
_cell_measurement_temperature 294(2)
_cell_measurement_theta_max 22.68
_cell_measurement_theta_min 12.42
_cell_volume 876.51(16)
_computing_cell_refinement FEBO
_computing_data_collection 'FEBO (Belletti, 1993)'
_computing_data_reduction FEBO
_computing_structure_refinement 'SHELX97-L (Sheldrick, 2008)'
_computing_structure_solution 'SIR97 (Altomare <i>et al.</i>, 1999)'
_diffrn_ambient_temperature 294(2)
_diffrn_measured_fraction_theta_full 0.998
_diffrn_measured_fraction_theta_max 0.998
_diffrn_measurement_device 'Philips PW 1100'
_diffrn_measurement_method '\w/2\q scans'
_diffrn_radiation_monochromator graphite
_diffrn_radiation_source 'fine-focus sealed tube'
_diffrn_radiation_type MoK\a
_diffrn_radiation_wavelength 0.71073
_diffrn_reflns_av_R_equivalents 0.0185
_diffrn_reflns_av_sigmaI/netI 0.0290
_diffrn_reflns_limit_h_max 11
_diffrn_reflns_limit_h_min 0
_diffrn_reflns_limit_k_max 11
_diffrn_reflns_limit_k_min -12
_diffrn_reflns_limit_l_max 12
_diffrn_reflns_limit_l_min -12
_diffrn_reflns_number 3458
_diffrn_reflns_theta_full 25.50
_diffrn_reflns_theta_max 25.50
_diffrn_reflns_theta_min 3.13
_diffrn_standards_decay_% 0.01
_diffrn_standards_interval_count 100
_diffrn_standards_number 3
_exptl_absorpt_coefficient_mu 3.029
_exptl_absorpt_correction_T_max 0.651
_exptl_absorpt_correction_T_min 0.532
_exptl_absorpt_correction_type psi-scan
_exptl_absorpt_process_details 'North <i>et al.</i> (1968)'
_exptl_crystal_colour brown
_exptl_crystal_density_diffrn 1.897
_exptl_crystal_density_method 'not measured'
_exptl_crystal_description block
_exptl_crystal_F_000 488
_exptl_crystal_size_max 0.22
_exptl_crystal_size_mid 0.17
_exptl_crystal_size_min 0.15
_refine_diff_density_max 1.103
_refine_diff_density_min -1.086
_refine_diff_density_rms 0.128
_refine_ls_extinction_method none
_refine_ls_goodness_of_fit_ref 1.024
_refine_ls_hydrogen_treatment constr
_refine_ls_matrix_type full
_refine_ls_number_parameters 226
_refine_ls_number_reflns 3257
_refine_ls_number_restraints 0
_refine_ls_restrained_S_all 1.024
_refine_ls_R_factor_all 0.0604
_refine_ls_R_factor_gt 0.0456
_refine_ls_shift/su_max 0.001
_refine_ls_shift/su_mean 0.000
_refine_ls_structure_factor_coef Fsqd
_refine_ls_weighting_details 'calc w=1/[\s^2^(Fo^2^)+(0.0873P)^2^+0.0000P] where P=(Fo^2^+2Fc^2^)/3'
_refine_ls_weighting_scheme calc
_refine_ls_wR_factor_gt 0.1184
_refine_ls_wR_factor_ref 0.1272
_reflns_number_gt 2553
_reflns_number_total 3257
_reflns_threshold_expression I>2\s(I)
_cod_data_source_file c3dt52162a2.cif
_cod_data_source_block ju403
_cod_depositor_comments
;
The following automatic conversions were performed:

'_symmetry_cell_setting' value 'Triclinic' changed to 'triclinic'
according to
/usr/data/users/saulius/crontab/automatic-downloads/current/RSC/lib/dictionaries/cif_core.dic
dictionary named 'cif_core.dic' version 2.4.2 from 2011-04-26.

Automatic conversion script
Id: cif_fix_values 2281 2013-09-26 08:29:07Z andrius 
;
_cod_database_code 7029473

loop_
_symmetry_equiv_pos_as_xyz
x,y,z
-x,-y,-z

loop_
_atom_site_label
_atom_site_type_symbol
_atom_site_fract_x
_atom_site_fract_y
_atom_site_fract_z
_atom_site_U_iso_or_equiv
_atom_site_adp_type
_atom_site_occupancy
_atom_site_symmetry_multiplicity
_atom_site_calc_flag
_atom_site_refinement_flags
Cu1 Cu 0.59569(8) 0.14330(8) 0.60152(7) 0.0522(2) Uani 1 1 d .
I1 I 0.38811(4) -0.09816(5) 0.65665(4) 0.05686(18) Uani 1 1 d .
O1 O 0.5348(5) 0.6156(5) 0.8583(4) 0.0608(11) Uani 1 1 d .
O2 O 0.9223(5) 0.8042(5) 1.0462(4) 0.0573(10) Uani 1 1 d .
N1 N 0.5081(6) 0.2955(6) 0.6442(5) 0.0555(12) Uani 1 1 d .
N2 N 0.5822(6) 0.4213(6) 0.7475(6) 0.0601(13) Uani 1 1 d .
N3 N 0.4943(5) 0.4916(5) 0.7492(5) 0.0526(12) Uani 1 1 d .
N4 N 0.9932(5) 0.7504(5) 1.1294(5) 0.0454(10) Uani 1 1 d .
N5 N 1.1359(5) 0.8478(5) 1.2141(5) 0.0492(11) Uani 1 1 d .
N6 N 1.1825(5) 0.7658(5) 1.2709(4) 0.0426(10) Uani 1 1 d .
C1 C 0.3568(6) 0.4104(6) 0.6464(5) 0.0412(11) Uani 1 1 d .
C2 C 0.2271(7) 0.4301(7) 0.6101(6) 0.0492(13) Uani 1 1 d .
H2 H 0.2237 0.5183 0.6517 0.059 Uiso 1 1 calc R
C3 C 0.1045(7) 0.3119(7) 0.5095(6) 0.0549(15) Uani 1 1 d .
H3 H 0.0129 0.3176 0.4836 0.066 Uiso 1 1 calc R
C4 C 0.1134(7) 0.1826(8) 0.4447(6) 0.0669(18) Uani 1 1 d .
H4 H 0.0275 0.1055 0.3757 0.080 Uiso 1 1 calc R
C5 C 0.2428(8) 0.1638(7) 0.4780(6) 0.0625(17) Uani 1 1 d .
H5 H 0.2476 0.0774 0.4334 0.075 Uiso 1 1 calc R
C6 C 0.3661(6) 0.2822(6) 0.5824(5) 0.0430(12) Uani 1 1 d .
C7 C 0.6575(7) 0.7549(7) 0.8481(7) 0.0618(16) Uani 1 1 d .
H7A H 0.6156 0.7917 0.7821 0.074 Uiso 1 1 calc R
H7B H 0.7401 0.7375 0.8189 0.074 Uiso 1 1 calc R
C8 C 0.7216(8) 0.8698(7) 0.9867(7) 0.0692(19) Uani 1 1 d .
H8A H 0.6369 0.8843 1.0146 0.083 Uiso 1 1 calc R
H8B H 0.7998 0.9669 0.9810 0.083 Uiso 1 1 calc R
C9 C 0.7960(7) 0.8231(8) 1.0949(7) 0.0618(16) Uani 1 1 d .
H9A H 0.8382 0.9015 1.1823 0.074 Uiso 1 1 calc R
H9B H 0.7190 0.7281 1.1052 0.074 Uiso 1 1 calc R
C10 C 1.0661(6) 0.6150(6) 1.2210(5) 0.0406(11) Uani 1 1 d .
C11 C 1.0598(6) 0.4846(7) 1.2526(6) 0.0490(13) Uani 1 1 d .
H11 H 1.1399 0.4908 1.3173 0.059 Uiso 1 1 calc R
C12 C 0.9289(7) 0.3485(7) 1.1823(7) 0.0565(15) Uani 1 1 d .
H12 H 0.9211 0.2596 1.1992 0.068 Uiso 1 1 calc R
C13 C 0.8046(7) 0.3374(7) 1.0849(6) 0.0545(14) Uani 1 1 d .
H13 H 0.7181 0.2419 1.0403 0.065 Uiso 1 1 calc R
C14 C 0.8087(6) 0.4631(6) 1.0550(5) 0.0478(13) Uani 1 1 d .
H14 H 0.7282 0.4575 0.9913 0.057 Uiso 1 1 calc R
C15 C 0.9443(6) 0.6020(6) 1.1279(5) 0.0395(11) Uani 1 1 d .

loop_
_atom_site_aniso_label
_atom_site_aniso_U_11
_atom_site_aniso_U_22
_atom_site_aniso_U_33
_atom_site_aniso_U_23
_atom_site_aniso_U_13
_atom_site_aniso_U_12
Cu1 0.0385(4) 0.0546(4) 0.0604(5) 0.0108(3) -0.0004(3) 0.0257(3)
I1 0.0447(2) 0.0683(3) 0.0582(3) 0.0309(2) 0.01234(17) 0.0226(2)
O1 0.046(2) 0.056(2) 0.059(2) -0.004(2) 0.0050(19) 0.0177(19)
O2 0.048(2) 0.073(3) 0.063(2) 0.032(2) 0.0070(19) 0.036(2)
N1 0.042(3) 0.051(3) 0.064(3) -0.001(2) -0.004(2) 0.027(2)
N2 0.039(3) 0.059(3) 0.072(3) 0.003(3) -0.003(2) 0.028(2)
N3 0.036(2) 0.048(3) 0.057(3) -0.006(2) -0.006(2) 0.020(2)
N4 0.034(2) 0.046(3) 0.052(3) 0.014(2) -0.0012(19) 0.020(2)
N5 0.036(2) 0.048(3) 0.052(3) 0.009(2) -0.005(2) 0.017(2)
N6 0.028(2) 0.050(3) 0.043(2) 0.012(2) -0.0007(18) 0.0167(19)
C1 0.032(3) 0.038(3) 0.048(3) 0.008(2) 0.005(2) 0.016(2)
C2 0.044(3) 0.050(3) 0.056(3) 0.010(3) 0.011(3) 0.027(3)
C3 0.046(3) 0.077(4) 0.050(3) 0.020(3) 0.005(3) 0.038(3)
C4 0.050(4) 0.065(4) 0.056(4) -0.008(3) -0.021(3) 0.024(3)
C5 0.056(4) 0.055(4) 0.058(4) -0.005(3) -0.011(3) 0.028(3)
C6 0.038(3) 0.042(3) 0.048(3) 0.007(2) 0.003(2) 0.023(2)
C7 0.049(3) 0.056(4) 0.070(4) 0.021(3) -0.008(3) 0.021(3)
C8 0.063(4) 0.045(3) 0.091(5) 0.007(3) -0.002(4) 0.030(3)
C9 0.050(3) 0.063(4) 0.065(4) 0.003(3) -0.003(3) 0.032(3)
C10 0.035(3) 0.050(3) 0.042(3) 0.017(2) 0.010(2) 0.023(2)
C11 0.036(3) 0.065(4) 0.054(3) 0.027(3) 0.015(2) 0.026(3)
C12 0.052(3) 0.053(3) 0.080(4) 0.034(3) 0.030(3) 0.030(3)
C13 0.044(3) 0.045(3) 0.060(4) 0.012(3) 0.017(3) 0.009(3)
C14 0.031(3) 0.057(3) 0.046(3) 0.012(3) 0.007(2) 0.015(2)
C15 0.031(2) 0.044(3) 0.038(3) 0.010(2) 0.005(2) 0.015(2)

loop_
_atom_type_symbol
_atom_type_description
_atom_type_scat_dispersion_real
_atom_type_scat_dispersion_imag
_atom_type_scat_source
Cu Cu 0.3201 1.2651 'International Tables Vol C Tables 4.2.6.8 and 6.1.1.4'
I I -0.4742 1.8119 'International Tables Vol C Tables 4.2.6.8 and 6.1.1.4'
O O 0.0106 0.0060 'International Tables Vol C Tables 4.2.6.8 and 6.1.1.4'
N N 0.0061 0.0033 'International Tables Vol C Tables 4.2.6.8 and 6.1.1.4'
C C 0.0033 0.0016 'International Tables Vol C Tables 4.2.6.8 and 6.1.1.4'
H H 0.0000 0.0000 'International Tables Vol C Tables 4.2.6.8 and 6.1.1.4'

loop_
_geom_angle_atom_site_label_1
_geom_angle_atom_site_label_2
_geom_angle_atom_site_label_3
_geom_angle
_geom_angle_site_symmetry_1
_geom_angle_site_symmetry_3
N6 Cu1 N1 109.61(18) 2_767 .
N6 Cu1 I1 111.55(12) 2_767 .
N1 Cu1 I1 102.09(15) . .
N6 Cu1 I1 109.89(12) 2_767 2_656
N1 Cu1 I1 108.19(15) . 2_656
I1 Cu1 I1 115.11(3) . 2_656
N6 Cu1 Cu1 131.25(13) 2_767 2_656
N1 Cu1 Cu1 119.10(13) . 2_656
I1 Cu1 Cu1 57.67(3) . 2_656
I1 Cu1 Cu1 57.44(3) 2_656 2_656
Cu1 I1 Cu1 64.89(3) . 2_656
N3 O1 C7 112.8(5) . .
N4 O2 C9 112.2(4) . .
N2 N1 C6 108.7(4) . .
N2 N1 Cu1 122.1(3) . .
C6 N1 Cu1 129.0(4) . .
N1 N2 N3 107.5(4) . .
N2 N3 O1 119.0(4) . .
N2 N3 C1 112.1(4) . .
O1 N3 C1 128.0(4) . .
N5 N4 C15 112.9(4) . .
N5 N4 O2 118.9(4) . .
C15 N4 O2 127.8(4) . .
N6 N5 N4 106.5(4) . .
N5 N6 C10 108.4(4) . .
N5 N6 Cu1 122.7(3) . 2_767
C10 N6 Cu1 128.7(3) . 2_767
N3 C1 C2 134.1(5) . .
N3 C1 C6 102.8(4) . .
C2 C1 C6 122.9(5) . .
C3 C2 C1 115.8(5) . .
C3 C2 H2 122.1 . .
C1 C2 H2 122.1 . .
C2 C3 C4 121.5(5) . .
C2 C3 H3 119.3 . .
C4 C3 H3 119.3 . .
C5 C4 C3 123.1(5) . .
C5 C4 H4 118.5 . .
C3 C4 H4 118.5 . .
C4 C5 C6 115.6(6) . .
C4 C5 H5 122.2 . .
C6 C5 H5 122.2 . .
C1 C6 N1 108.8(4) . .
C1 C6 C5 121.2(5) . .
N1 C6 C5 130.0(5) . .
O1 C7 C8 107.4(6) . .
O1 C7 H7A 110.2 . .
C8 C7 H7A 110.2 . .
O1 C7 H7B 110.2 . .
C8 C7 H7B 110.2 . .
H7A C7 H7B 108.5 . .
C7 C8 C9 113.3(5) . .
C7 C8 H8A 108.9 . .
C9 C8 H8A 108.9 . .
C7 C8 H8B 108.9 . .
C9 C8 H8B 108.9 . .
H8A C8 H8B 107.7 . .
O2 C9 C8 105.7(6) . .
O2 C9 H9A 110.6 . .
C8 C9 H9A 110.6 . .
O2 C9 H9B 110.6 . .
C8 C9 H9B 110.6 . .
H9A C9 H9B 108.7 . .
C15 C10 N6 109.9(4) . .
C15 C10 C11 120.3(5) . .
N6 C10 C11 129.8(4) . .
C12 C11 C10 116.0(5) . .
C12 C11 H11 122.0 . .
C10 C11 H11 122.0 . .
C11 C12 C13 122.7(5) . .
C11 C12 H12 118.6 . .
C13 C12 H12 118.6 . .
C14 C13 C12 121.6(5) . .
C14 C13 H13 119.2 . .
C12 C13 H13 119.2 . .
C13 C14 C15 114.9(5) . .
C13 C14 H14 122.6 . .
C15 C14 H14 122.6 . .
C10 C15 N4 102.2(4) . .
C10 C15 C14 124.4(5) . .
N4 C15 C14 133.4(5) . .

loop_
_geom_bond_atom_site_label_1
_geom_bond_atom_site_label_2
_geom_bond_distance
_geom_bond_site_symmetry_2
Cu1 N6 2.069(4) 2_767
Cu1 N1 2.075(5) .
Cu1 I1 2.6471(9) .
Cu1 I1 2.6539(9) 2_656
Cu1 Cu1 2.8439(14) 2_656
I1 Cu1 2.6539(9) 2_656
O1 N3 1.372(6) .
O1 C7 1.438(8) .
O2 N4 1.376(5) .
O2 C9 1.464(8) .
N1 N2 1.315(6) .
N1 C6 1.385(6) .
N2 N3 1.336(6) .
N3 C1 1.381(6) .
N4 N5 1.343(6) .
N4 C15 1.368(7) .
N5 N6 1.310(6) .
N6 C10 1.381(7) .
N6 Cu1 2.069(4) 2_767
C1 C2 1.383(7) .
C1 C6 1.384(7) .
C2 C3 1.363(8) .
C2 H2 0.9300 .
C3 C4 1.394(9) .
C3 H3 0.9300 .
C4 C5 1.369(9) .
C4 H4 0.9300 .
C5 C6 1.385(7) .
C5 H5 0.9300 .
C7 C8 1.499(9) .
C7 H7A 0.9700 .
C7 H7B 0.9700 .
C8 C9 1.523(9) .
C8 H8A 0.9700 .
C8 H8B 0.9700 .
C9 H9A 0.9700 .
C9 H9B 0.9700 .
C10 C15 1.366(7) .
C10 C11 1.410(7) .
C11 C12 1.369(8) .
C11 H11 0.9300 .
C12 C13 1.419(9) .
C12 H12 0.9300 .
C13 C14 1.364(8) .
C13 H13 0.9300 .
C14 C15 1.407(7) .
C14 H14 0.9300 .
